data_7040856
loop_
_publ_author_name
'Han, D.'
'Joksch, M.'
'Klahn, M.'
'Spannenberg, A.'
'Drexler, H.-J.'
'Baumann, W.'
'Jiao, H.'
'Knitsch, R.'
'Hansen, M. R.'
'Eckert, H.'
'Beweries, T.'

_publ_section_title
;
 Iridium(iii) hydrido complexes for the catalytic dehydrogenation of
 hydrazine borane.
;
_journal_issue 44
_journal_name_full 'Dalton transactions (Cambridge, England : 2003)'
_journal_page_first 17697
_journal_page_last 17704
_journal_paper_doi 10.1039/c6dt03068h
_journal_volume 45
_journal_year 2016
_chemical_formula_sum 'C26 H44 O6 P2'
_chemical_formula_weight 514.55
_chemical_properties_physical 'Air-sensitive, Moisture-sensitive'
_space_group_crystal_system monoclinic
_space_group_IT_number 14
_space_group_name_Hall '-P 2yn'
_space_group_name_H-M_alt 'P 1 21/n 1'
_symmetry_space_group_name_Hall '-P 2yn'
_symmetry_space_group_name_H-M 'P 1 21/n 1'
_atom_sites_solution_hydrogens geom
_audit_creation_method SHELXL-2014/7
_audit_update_record
;
2016-02-17 deposited with the CCDC.
2016-10-11 downloaded from the CCDC.
;
_cell_angle_alpha 90
_cell_angle_beta 107.797(2)
_cell_angle_gamma 90
_cell_formula_units_Z 4
_cell_length_a 10.5142(5)
_cell_length_b 18.0091(9)
_cell_length_c 16.4272(9)
_cell_measurement_reflns_used 9887
_cell_measurement_temperature 150(2)
_cell_measurement_theta_max 30.00
_cell_measurement_theta_min 2.26
_cell_volume 2961.7(3)
_computing_cell_refinement 'SAINT (Bruker, 2013)'
_computing_data_collection 'APEX2 (Bruker, 2014)'
_computing_data_reduction 'SAINT (Bruker, 2013)'
_computing_molecular_graphics 'Bruker SHELXTL'
_computing_publication_material 'Bruker SHELXTL'
_computing_structure_refinement 'SHELXL-2014 (Sheldrick 2014)'
_computing_structure_solution 'SHELXS-97 (Sheldrick 2008)'
_diffrn_ambient_temperature 150(2)
_diffrn_detector_area_resol_mean 8.3333
_diffrn_measured_fraction_theta_full 1.000
_diffrn_measured_fraction_theta_max 1.000
_diffrn_measurement_device_type 'Bruker APEX-II CCD'
_diffrn_measurement_method '\f and \w scans'
_diffrn_radiation_type MoK\a
_diffrn_radiation_wavelength 0.71073
_diffrn_reflns_av_R_equivalents 0.0360
_diffrn_reflns_av_unetI/netI 0.0223
_diffrn_reflns_Laue_measured_fraction_full 1.000
_diffrn_reflns_Laue_measured_fraction_max 1.000
_diffrn_reflns_limit_h_max 13
_diffrn_reflns_limit_h_min -13
_diffrn_reflns_limit_k_max 22
_diffrn_reflns_limit_k_min -22
_diffrn_reflns_limit_l_max 20
_diffrn_reflns_limit_l_min -20
_diffrn_reflns_number 45651
_diffrn_reflns_point_group_measured_fraction_full 1.000
_diffrn_reflns_point_group_measured_fraction_max 1.000
_diffrn_reflns_theta_full 25.242
_diffrn_reflns_theta_max 26.248
_diffrn_reflns_theta_min 1.724
_diffrn_source 'fine-focus sealed tube'
_exptl_absorpt_coefficient_mu 0.181
_exptl_absorpt_correction_T_max 0.7462
_exptl_absorpt_correction_T_min 0.7030
_exptl_absorpt_correction_type multi-scan
_exptl_absorpt_process_details 'SADABS (Bruker, 2014)'
_exptl_crystal_colour colourless
_exptl_crystal_density_diffrn 1.154
_exptl_crystal_description 'part of a rod'
_exptl_crystal_F_000 1112
_exptl_crystal_size_max 0.492
_exptl_crystal_size_mid 0.169
_exptl_crystal_size_min 0.165
_refine_diff_density_max 0.313
_refine_diff_density_min -0.268
_refine_diff_density_rms 0.043
_refine_ls_extinction_method none
_refine_ls_goodness_of_fit_ref 1.031
_refine_ls_hydrogen_treatment constr
_refine_ls_matrix_type full
_refine_ls_number_parameters 321
_refine_ls_number_reflns 5983
_refine_ls_number_restraints 0
_refine_ls_restrained_S_all 1.031
_refine_ls_R_factor_all 0.0517
_refine_ls_R_factor_gt 0.0399
_refine_ls_shift/su_max 0.000
_refine_ls_shift/su_mean 0.000
_refine_ls_structure_factor_coef Fsqd
_refine_ls_weighting_details 'w=1/[\s^2^(Fo^2^)+(0.0543P)^2^+1.2880P] where P=(Fo^2^+2Fc^2^)/3'
_refine_ls_weighting_scheme calc
_refine_ls_wR_factor_gt 0.1017
_refine_ls_wR_factor_ref 0.1118
_reflns_Friedel_coverage 0.000
_reflns_number_gt 4877
_reflns_number_total 5983
_reflns_threshold_expression 'I > 2\s(I)'
_cod_data_source_file c6dt03068h2.cif
_cod_data_source_block AX0993abs
_cod_depositor_comments 'Adding full bibliography for 7040853--7040856.cif.'
_cod_database_code 7040856
_shelx_shelxl_version_number 2014/7
_shelx_space_group_comment
;
The symmetry employed for this shelxl refinement is uniquely defined
by the following loop, which should always be used as a source of
symmetry information in preference to the above space-group names.
They are only intended as comments.
;
_shelx_estimated_absorpt_t_min 0.916
_shelx_estimated_absorpt_t_max 0.971

loop_
_space_group_symop_operation_xyz
'x, y, z'
'-x+1/2, y+1/2, -z+1/2'
'-x, -y, -z'
'x-1/2, -y-1/2, z-1/2'

loop_
_atom_site_label
_atom_site_type_symbol
_atom_site_fract_x
_atom_site_fract_y
_atom_site_fract_z
_atom_site_U_iso_or_equiv
_atom_site_adp_type
_atom_site_occupancy
_atom_site_site_symmetry_order
_atom_site_calc_flag
_atom_site_refinement_flags_posn
_atom_site_refinement_flags_adp
P1 P 0.33966(4) 0.23678(2) -0.01527(3) 0.02894(12) Uani 1 1 d . .
P2 P 0.28129(4) 0.05375(3) 0.20243(3) 0.03521(13) Uani 1 1 d . .
O1 O 0.50436(11) 0.21811(6) 0.02450(7) 0.0319(3) Uani 1 1 d . .
O2 O 0.44680(11) 0.03858(7) 0.22455(8) 0.0359(3) Uani 1 1 d . .
O3 O 0.75892(13) 0.25272(7) 0.03515(10) 0.0481(4) Uani 1 1 d . .
O4 O 0.90890(11) 0.16872(8) 0.10184(9) 0.0469(4) Uani 1 1 d . .
O5 O 0.85248(11) -0.00692(7) 0.29796(8) 0.0393(3) Uani 1 1 d . .
O6 O 0.65581(11) -0.02750(7) 0.31875(8) 0.0360(3) Uani 1 1 d . .
C1 C 0.47490(15) 0.12863(9) 0.12487(10) 0.0301(4) Uani 1 1 d . .
H1 H 0.3815 0.1379 0.1067 0.036 Uiso 1 1 calc R U
C2 C 0.55561(15) 0.16779(8) 0.08748(10) 0.0255(3) Uani 1 1 d . .
C3 C 0.69444(14) 0.15513(8) 0.11365(9) 0.0239(3) Uani 1 1 d . .
C4 C 0.74385(14) 0.10137(8) 0.17606(9) 0.0240(3) Uani 1 1 d . .
H4 H 0.8370 0.0913 0.1933 0.029 Uiso 1 1 calc R U
C5 C 0.66472(15) 0.06144(8) 0.21470(10) 0.0238(3) Uani 1 1 d . .
C6 C 0.52658(15) 0.07653(9) 0.18788(10) 0.0267(3) Uani 1 1 d . .
C7 C 0.3208(2) 0.20854(11) -0.12715(13) 0.0499(5) Uani 1 1 d . .
C8 C 0.3272(4) 0.12314(14) -0.1196(2) 0.1077(13) Uani 1 1 d . .
H8A H 0.3125 0.1013 -0.1764 0.161 Uiso 1 1 calc R U
H8B H 0.2579 0.1057 -0.0957 0.161 Uiso 1 1 calc R U
H8C H 0.4151 0.1082 -0.0820 0.161 Uiso 1 1 calc R U
C9 C 0.1810(2) 0.23050(14) -0.18356(15) 0.0665(7) Uani 1 1 d . .
H9A H 0.1775 0.2843 -0.1930 0.100 Uiso 1 1 calc R U
H9B H 0.1150 0.2165 -0.1551 0.100 Uiso 1 1 calc R U
H9C H 0.1608 0.2048 -0.2386 0.100 Uiso 1 1 calc R U
C10 C 0.4259(3) 0.23612(18) -0.16628(14) 0.0762(8) Uani 1 1 d . .
H10A H 0.4180 0.2086 -0.2191 0.114 Uiso 1 1 calc R U
H10B H 0.5150 0.2283 -0.1257 0.114 Uiso 1 1 calc R U
H10C H 0.4123 0.2892 -0.1792 0.114 Uiso 1 1 calc R U
C11 C 0.35415(17) 0.33866(9) -0.00063(11) 0.0331(4) Uani 1 1 d . .
C12 C 0.21430(19) 0.37241(11) -0.03563(14) 0.0487(5) Uani 1 1 d . .
H12A H 0.2170 0.4247 -0.0185 0.073 Uiso 1 1 calc R U
H12B H 0.1522 0.3452 -0.0126 0.073 Uiso 1 1 calc R U
H12C H 0.1842 0.3690 -0.0982 0.073 Uiso 1 1 calc R U
C13 C 0.4511(2) 0.37775(11) -0.03839(15) 0.0495(5) Uani 1 1 d . .
H13A H 0.4677 0.4282 -0.0152 0.074 Uiso 1 1 calc R U
H13B H 0.4128 0.3801 -0.1007 0.074 Uiso 1 1 calc R U
H13C H 0.5355 0.3502 -0.0236 0.074 Uiso 1 1 calc R U
C14 C 0.4029(3) 0.34840(14) 0.09672(14) 0.0663(7) Uani 1 1 d . .
H14A H 0.4934 0.3282 0.1196 0.099 Uiso 1 1 calc R U
H14B H 0.3427 0.3219 0.1220 0.099 Uiso 1 1 calc R U
H14C H 0.4037 0.4013 0.1108 0.099 Uiso 1 1 calc R U
C15 C 0.2279(2) -0.04417(14) 0.17617(16) 0.0602(6) Uani 1 1 d . .
C16 C 0.2562(3) -0.0573(2) 0.0907(2) 0.1030(12) Uani 1 1 d . .
H16A H 0.2253 -0.1069 0.0692 0.154 Uiso 1 1 calc R U
H16B H 0.3525 -0.0534 0.0995 0.154 Uiso 1 1 calc R U
H16C H 0.2090 -0.0199 0.0491 0.154 Uiso 1 1 calc R U
C17 C 0.0759(3) -0.04847(19) 0.1606(2) 0.1059(13) Uani 1 1 d . .
H17A H 0.0425 -0.0966 0.1350 0.159 Uiso 1 1 calc R U
H17B H 0.0316 -0.0085 0.1218 0.159 Uiso 1 1 calc R U
H17C H 0.0570 -0.0431 0.2152 0.159 Uiso 1 1 calc R U
C18 C 0.3014(3) -0.10306(13) 0.2397(2) 0.0866(10) Uani 1 1 d . .
H18A H 0.2782 -0.0980 0.2928 0.130 Uiso 1 1 calc R U
H18B H 0.3980 -0.0966 0.2517 0.130 Uiso 1 1 calc R U
H18C H 0.2754 -0.1525 0.2153 0.130 Uiso 1 1 calc R U
C19 C 0.28546(17) 0.08009(11) 0.31231(13) 0.0427(4) Uani 1 1 d . .
C20 C 0.1417(2) 0.08385(19) 0.31558(18) 0.0806(9) Uani 1 1 d . .
H20A H 0.1056 0.0335 0.3133 0.121 Uiso 1 1 calc R U
H20B H 0.0870 0.1126 0.2667 0.121 Uiso 1 1 calc R U
H20C H 0.1405 0.1079 0.3689 0.121 Uiso 1 1 calc R U
C21 C 0.3431(3) 0.15919(14) 0.3219(2) 0.0761(8) Uani 1 1 d . .
H21A H 0.3434 0.1797 0.3772 0.114 Uiso 1 1 calc R U
H21B H 0.2881 0.1905 0.2757 0.114 Uiso 1 1 calc R U
H21C H 0.4347 0.1578 0.3188 0.114 Uiso 1 1 calc R U
C22 C 0.3718(2) 0.03263(15) 0.38486(13) 0.0601(6) Uani 1 1 d . .
H22A H 0.3791 0.0566 0.4397 0.090 Uiso 1 1 calc R U
H22B H 0.4609 0.0272 0.3784 0.090 Uiso 1 1 calc R U
H22C H 0.3308 -0.0165 0.3832 0.090 Uiso 1 1 calc R U
C23 C 0.78616(15) 0.19818(9) 0.07844(10) 0.0284(3) Uani 1 1 d . .
C24 C 1.00621(19) 0.20820(14) 0.07218(17) 0.0620(7) Uani 1 1 d . .
H24A H 0.9737 0.2123 0.0097 0.093 Uiso 1 1 calc R U
H24B H 1.0910 0.1811 0.0893 0.093 Uiso 1 1 calc R U
H24C H 1.0197 0.2580 0.0974 0.093 Uiso 1 1 calc R U
C25 C 0.73484(15) 0.00652(8) 0.28042(10) 0.0258(3) Uani 1 1 d . .
C26 C 0.72022(19) -0.08169(11) 0.38263(13) 0.0449(5) Uani 1 1 d . .
H26A H 0.7616 -0.1200 0.3567 0.067 Uiso 1 1 calc R U
H26B H 0.6538 -0.1046 0.4056 0.067 Uiso 1 1 calc R U
H26C H 0.7890 -0.0573 0.4290 0.067 Uiso 1 1 calc R U

loop_
_atom_site_aniso_label
_atom_site_aniso_U_11
_atom_site_aniso_U_22
_atom_site_aniso_U_33
_atom_site_aniso_U_23
_atom_site_aniso_U_13
_atom_site_aniso_U_12
P1 0.0201(2) 0.0303(2) 0.0335(2) 0.00692(17) 0.00386(17) -0.00029(16)
P2 0.0191(2) 0.0496(3) 0.0377(3) 0.0117(2) 0.00977(18) 0.00179(18)
O1 0.0215(5) 0.0385(6) 0.0352(6) 0.0140(5) 0.0080(5) 0.0039(5)
O2 0.0209(6) 0.0467(7) 0.0426(7) 0.0194(6) 0.0135(5) 0.0055(5)
O3 0.0305(7) 0.0421(7) 0.0740(10) 0.0241(7) 0.0192(6) 0.0026(5)
O4 0.0228(6) 0.0568(8) 0.0652(9) 0.0284(7) 0.0195(6) 0.0062(6)
O5 0.0230(6) 0.0457(7) 0.0463(7) 0.0142(6) 0.0062(5) 0.0067(5)
O6 0.0280(6) 0.0419(7) 0.0387(7) 0.0170(5) 0.0109(5) 0.0082(5)
C1 0.0187(7) 0.0385(9) 0.0335(9) 0.0079(7) 0.0085(6) 0.0042(6)
C2 0.0237(7) 0.0264(8) 0.0262(8) 0.0009(6) 0.0073(6) 0.0023(6)
C3 0.0205(7) 0.0261(7) 0.0255(8) -0.0025(6) 0.0076(6) -0.0011(6)
C4 0.0189(7) 0.0259(7) 0.0264(8) -0.0036(6) 0.0057(6) 0.0013(6)
C5 0.0211(7) 0.0252(7) 0.0244(7) -0.0020(6) 0.0060(6) 0.0014(6)
C6 0.0218(7) 0.0309(8) 0.0290(8) 0.0029(6) 0.0101(6) 0.0008(6)
C7 0.0557(12) 0.0391(10) 0.0405(11) -0.0126(8) -0.0065(9) 0.0090(9)
C8 0.149(3) 0.0447(14) 0.089(2) -0.0293(14) -0.024(2) 0.0237(17)
C9 0.0595(14) 0.0700(16) 0.0466(13) -0.0080(11) -0.0183(11) -0.0031(12)
C10 0.0708(17) 0.124(2) 0.0355(12) -0.0122(13) 0.0194(11) 0.0309(16)
C11 0.0315(9) 0.0326(9) 0.0326(9) -0.0030(7) 0.0061(7) 0.0039(7)
C12 0.0403(11) 0.0439(11) 0.0615(13) 0.0035(9) 0.0151(9) 0.0150(9)
C13 0.0382(10) 0.0337(10) 0.0719(14) 0.0080(9) 0.0098(10) -0.0070(8)
C14 0.0814(17) 0.0702(16) 0.0386(12) -0.0183(11) 0.0055(11) 0.0145(13)
C15 0.0430(12) 0.0715(15) 0.0728(16) -0.0277(13) 0.0279(11) -0.0201(11)
C16 0.086(2) 0.145(3) 0.086(2) -0.061(2) 0.0384(18) -0.019(2)
C17 0.0532(16) 0.121(3) 0.153(3) -0.073(2) 0.0452(19) -0.0491(17)
C18 0.102(2) 0.0404(13) 0.140(3) -0.0061(16) 0.070(2) -0.0123(14)
C19 0.0243(9) 0.0565(12) 0.0497(11) -0.0088(9) 0.0148(8) -0.0032(8)
C20 0.0360(12) 0.138(3) 0.0766(17) -0.0394(17) 0.0304(12) -0.0054(14)
C21 0.0573(15) 0.0542(14) 0.105(2) -0.0239(14) 0.0081(14) -0.0027(11)
C22 0.0535(13) 0.0916(18) 0.0368(11) 0.0058(11) 0.0164(10) -0.0090(12)
C23 0.0230(8) 0.0301(8) 0.0323(8) -0.0006(7) 0.0089(6) -0.0015(6)
C24 0.0257(9) 0.0784(16) 0.0878(17) 0.0375(13) 0.0263(10) 0.0024(10)
C25 0.0238(8) 0.0265(8) 0.0256(8) -0.0017(6) 0.0054(6) 0.0008(6)
C26 0.0413(10) 0.0493(11) 0.0433(11) 0.0240(9) 0.0117(8) 0.0120(9)

loop_
_atom_type_symbol
_atom_type_description
_atom_type_scat_dispersion_real
_atom_type_scat_dispersion_imag
_atom_type_scat_source
C C 0.0033 0.0016 'International Tables Vol C Tables 4.2.6.8 and 6.1.1.4'
H H 0.0000 0.0000 'International Tables Vol C Tables 4.2.6.8 and 6.1.1.4'
O O 0.0106 0.0060 'International Tables Vol C Tables 4.2.6.8 and 6.1.1.4'
P P 0.1023 0.0942 'International Tables Vol C Tables 4.2.6.8 and 6.1.1.4'

loop_
_geom_angle_atom_site_label_1
_geom_angle_atom_site_label_2
_geom_angle_atom_site_label_3
_geom_angle
O1 P1 C11 96.50(7)
O1 P1 C7 96.59(8)
C11 P1 C7 112.30(9)
O2 P2 C19 96.65(7)
O2 P2 C15 96.59(9)
C19 P2 C15 112.57(10)
C2 O1 P1 123.34(10)
C6 O2 P2 124.01(10)
C23 O4 C24 115.30(14)
C25 O6 C26 115.62(13)
C6 C1 C2 121.70(14)
C6 C1 H1 119.1
C2 C1 H1 119.1
O1 C2 C1 121.64(13)
O1 C2 C3 118.28(13)
C1 C2 C3 120.08(14)
C4 C3 C2 117.16(13)
C4 C3 C23 120.65(13)
C2 C3 C23 122.16(14)
C3 C4 C5 123.76(14)
C3 C4 H4 118.1
C5 C4 H4 118.1
C4 C5 C6 117.43(14)
C4 C5 C25 116.31(13)
C6 C5 C25 126.26(14)
O2 C6 C1 121.35(14)
O2 C6 C5 118.80(13)
C1 C6 C5 119.84(14)
C10 C7 C9 110.3(2)
C10 C7 C8 109.9(2)
C9 C7 C8 108.4(2)
C10 C7 P1 117.19(15)
C9 C7 P1 108.67(16)
C8 C7 P1 101.80(18)
C7 C8 H8A 109.5
C7 C8 H8B 109.5
H8A C8 H8B 109.5
C7 C8 H8C 109.5
H8A C8 H8C 109.5
H8B C8 H8C 109.5
C7 C9 H9A 109.5
C7 C9 H9B 109.5
H9A C9 H9B 109.5
C7 C9 H9C 109.5
H9A C9 H9C 109.5
H9B C9 H9C 109.5
C7 C10 H10A 109.5
C7 C10 H10B 109.5
H10A C10 H10B 109.5
C7 C10 H10C 109.5
H10A C10 H10C 109.5
H10B C10 H10C 109.5
C13 C11 C12 110.49(16)
C13 C11 C14 108.71(17)
C12 C11 C14 108.83(16)
C13 C11 P1 116.45(13)
C12 C11 P1 108.26(12)
C14 C11 P1 103.71(14)
C11 C12 H12A 109.5
C11 C12 H12B 109.5
H12A C12 H12B 109.5
C11 C12 H12C 109.5
H12A C12 H12C 109.5
H12B C12 H12C 109.5
C11 C13 H13A 109.5
C11 C13 H13B 109.5
H13A C13 H13B 109.5
C11 C13 H13C 109.5
H13A C13 H13C 109.5
H13B C13 H13C 109.5
C11 C14 H14A 109.5
C11 C14 H14B 109.5
H14A C14 H14B 109.5
C11 C14 H14C 109.5
H14A C14 H14C 109.5
H14B C14 H14C 109.5
C18 C15 C16 108.6(2)
C18 C15 C17 111.2(2)
C16 C15 C17 108.7(2)
C18 C15 P2 116.56(17)
C16 C15 P2 103.2(2)
C17 C15 P2 108.07(18)
C15 C16 H16A 109.5
C15 C16 H16B 109.5
H16A C16 H16B 109.5
C15 C16 H16C 109.5
H16A C16 H16C 109.5
H16B C16 H16C 109.5
C15 C17 H17A 109.5
C15 C17 H17B 109.5
H17A C17 H17B 109.5
C15 C17 H17C 109.5
H17A C17 H17C 109.5
H17B C17 H17C 109.5
C15 C18 H18A 109.5
C15 C18 H18B 109.5
H18A C18 H18B 109.5
C15 C18 H18C 109.5
H18A C18 H18C 109.5
H18B C18 H18C 109.5
C22 C19 C20 110.9(2)
C22 C19 C21 108.57(18)
C20 C19 C21 108.6(2)
C22 C19 P2 116.74(15)
C20 C19 P2 108.41(14)
C21 C19 P2 103.18(16)
C19 C20 H20A 109.5
C19 C20 H20B 109.5
H20A C20 H20B 109.5
C19 C20 H20C 109.5
H20A C20 H20C 109.5
H20B C20 H20C 109.5
C19 C21 H21A 109.5
C19 C21 H21B 109.5
H21A C21 H21B 109.5
C19 C21 H21C 109.5
H21A C21 H21C 109.5
H21B C21 H21C 109.5
C19 C22 H22A 109.5
C19 C22 H22B 109.5
H22A C22 H22B 109.5
C19 C22 H22C 109.5
H22A C22 H22C 109.5
H22B C22 H22C 109.5
O3 C23 O4 122.09(14)
O3 C23 C3 126.49(14)
O4 C23 C3 111.41(13)
O4 C24 H24A 109.5
O4 C24 H24B 109.5
H24A C24 H24B 109.5
O4 C24 H24C 109.5
H24A C24 H24C 109.5
H24B C24 H24C 109.5
O5 C25 O6 122.43(14)
O5 C25 C5 123.57(14)
O6 C25 C5 114.00(13)
O6 C26 H26A 109.5
O6 C26 H26B 109.5
H26A C26 H26B 109.5
O6 C26 H26C 109.5
H26A C26 H26C 109.5
H26B C26 H26C 109.5

loop_
_geom_bond_atom_site_label_1
_geom_bond_atom_site_label_2
_geom_bond_distance
P1 O1 1.6874(11)
P1 C11 1.8507(17)
P1 C7 1.858(2)
P2 O2 1.6877(11)
P2 C19 1.854(2)
P2 C15 1.861(2)
O1 C2 1.3569(18)
O2 C6 1.3574(18)
O3 C23 1.195(2)
O4 C23 1.3385(19)
O4 C24 1.447(2)
O5 C25 1.2057(18)
O6 C25 1.3350(19)
O6 C26 1.441(2)
C1 C6 1.380(2)
C1 C2 1.383(2)
C1 H1 0.9500
C2 C3 1.409(2)
C3 C4 1.390(2)
C3 C23 1.485(2)
C4 C5 1.391(2)
C4 H4 0.9500
C5 C6 1.409(2)
C5 C25 1.484(2)
C7 C10 1.521(4)
C7 C9 1.531(3)
C7 C8 1.543(3)
C8 H8A 0.9800
C8 H8B 0.9800
C8 H8C 0.9800
C9 H9A 0.9800
C9 H9B 0.9800
C9 H9C 0.9800
C10 H10A 0.9800
C10 H10B 0.9800
C10 H10C 0.9800
C11 C13 1.519(3)
C11 C12 1.531(2)
C11 C14 1.533(3)
C12 H12A 0.9800
C12 H12B 0.9800
C12 H12C 0.9800
C13 H13A 0.9800
C13 H13B 0.9800
C13 H13C 0.9800
C14 H14A 0.9800
C14 H14B 0.9800
C14 H14C 0.9800
C15 C18 1.522(4)
C15 C16 1.539(4)
C15 C17 1.541(3)
C16 H16A 0.9800
C16 H16B 0.9800
C16 H16C 0.9800
C17 H17A 0.9800
C17 H17B 0.9800
C17 H17C 0.9800
C18 H18A 0.9800
C18 H18B 0.9800
C18 H18C 0.9800
C19 C22 1.521(3)
C19 C20 1.530(3)
C19 C21 1.537(3)
C20 H20A 0.9800
C20 H20B 0.9800
C20 H20C 0.9800
C21 H21A 0.9800
C21 H21B 0.9800
C21 H21C 0.9800
C22 H22A 0.9800
C22 H22B 0.9800
C22 H22C 0.9800
C24 H24A 0.9800
C24 H24B 0.9800
C24 H24C 0.9800
C26 H26A 0.9800
C26 H26B 0.9800
C26 H26C 0.9800

loop_
_geom_torsion_atom_site_label_1
_geom_torsion_atom_site_label_2
_geom_torsion_atom_site_label_3
_geom_torsion_atom_site_label_4
_geom_torsion
C11 P1 O1 C2 127.31(13)
C7 P1 O1 C2 -119.26(14)
C19 P2 O2 C6 -119.43(14)
C15 P2 O2 C6 126.83(15)
P1 O1 C2 C1 -1.1(2)
P1 O1 C2 C3 177.98(11)
C6 C1 C2 O1 178.86(15)
C6 C1 C2 C3 -0.2(2)
O1 C2 C3 C4 -177.71(13)
C1 C2 C3 C4 1.4(2)
O1 C2 C3 C23 3.8(2)
C1 C2 C3 C23 -177.08(15)
C2 C3 C4 C5 -1.6(2)
C23 C3 C4 C5 176.90(14)
C3 C4 C5 C6 0.5(2)
C3 C4 C5 C25 -179.68(14)
P2 O2 C6 C1 -3.7(2)
P2 O2 C6 C5 176.85(11)
C2 C1 C6 O2 179.68(15)
C2 C1 C6 C5 -0.9(3)
C4 C5 C6 O2 -179.84(14)
C25 C5 C6 O2 0.4(2)
C4 C5 C6 C1 0.7(2)
C25 C5 C6 C1 -179.04(15)
O1 P1 C7 C10 -45.83(18)
C11 P1 C7 C10 54.00(19)
O1 P1 C7 C9 -171.67(15)
C11 P1 C7 C9 -71.84(18)
O1 P1 C7 C8 74.06(19)
C11 P1 C7 C8 173.88(18)
O1 P1 C11 C13 52.82(14)
C7 P1 C11 C13 -47.07(16)
O1 P1 C11 C12 177.97(12)
C7 P1 C11 C12 78.09(15)
O1 P1 C11 C14 -66.54(14)
C7 P1 C11 C14 -166.42(14)
O2 P2 C15 C18 48.74(19)
C19 P2 C15 C18 -51.3(2)
O2 P2 C15 C16 -70.12(19)
C19 P2 C15 C16 -170.15(17)
O2 P2 C15 C17 174.8(2)
C19 P2 C15 C17 74.8(2)
O2 P2 C19 C22 -43.75(16)
C15 P2 C19 C22 56.25(18)
O2 P2 C19 C20 -169.80(17)
C15 P2 C19 C20 -69.8(2)
O2 P2 C19 C21 75.20(14)
C15 P2 C19 C21 175.20(14)
C24 O4 C23 O3 0.9(3)
C24 O4 C23 C3 -178.50(17)
C4 C3 C23 O3 -167.66(17)
C2 C3 C23 O3 10.7(3)
C4 C3 C23 O4 11.8(2)
C2 C3 C23 O4 -169.85(14)
C26 O6 C25 O5 -0.1(2)
C26 O6 C25 C5 179.57(15)
C4 C5 C25 O5 -3.7(2)
C6 C5 C25 O5 176.11(16)
C4 C5 C25 O6 176.65(13)
C6 C5 C25 O6 -3.6(2)
